data_1575992
loop_
_publ_author_name
'Mishra, Atreyee'
'Black, Dominic J.'
'Bradford, Thomas S.'
'Djoko, Karrera Y.'
'Hofmann, Benjamin J.'
'Hunter, Jamie J.'
'Lord, Rianne M.'
'Pal, Robert'
'Smart, Harvey J.'
'Stringer, Tameryn'
'Walton, James W.'

_publ_section_title
;
 Copper pyrithione complexes with endoplasmic reticulum localisation
 showing anticancer activity <i>via</i> ROS generation.
;
_journal_issue 44
_journal_name_full 'Chemical science'
_journal_page_first 21104
_journal_page_last 21110
_journal_paper_doi 10.1039/d4sc06628f
_journal_volume 16
_journal_year 2025
_chemical_formula_moiety 'C12 H12 Cu N2 O2 S2'
_chemical_formula_sum 'C12 H12 Cu N2 O2 S2'
_chemical_formula_weight 343.90
_space_group_crystal_system triclinic
_space_group_IT_number 2
_space_group_name_Hall '-P 1'
_space_group_name_H-M_alt 'P -1'
_atom_sites_solution_hydrogens difmap
_atom_sites_solution_primary dual
_audit_creation_date 2024-08-13
_audit_creation_method
;
Olex2 1.5-beta
(compiled 2024.02.16 svn.r378c4104 for OlexSys, GUI svn.r6928)
;
_audit_update_record
;
2024-08-13 deposited with the CCDC.	2025-10-02 downloaded from the CCDC.
;
_cell_angle_alpha 82.893(2)
_cell_angle_beta 86.756(2)
_cell_angle_gamma 80.578(2)
_cell_formula_units_Z 1
_cell_length_a 3.9634(2)
_cell_length_b 7.5851(4)
_cell_length_c 10.8927(6)
_cell_measurement_reflns_used 5262
_cell_measurement_temperature 120.0
_cell_measurement_theta_max 31.63
_cell_measurement_theta_min 3.50
_cell_volume 320.34(3)
_computing_cell_refinement 'SAINT v8.40A (Bruker AXS, 2019)'
_computing_data_collection 'APEX3 v.2017.3_0 (Bruker AXS, 2017)'
_computing_data_reduction 'SAINT v8.40A (Bruker AXS, 2019)'
_computing_molecular_graphics 'Olex2 1.5-beta (Dolomanov et al., 2009)'
_computing_publication_material 'Olex2 1.5-beta (Dolomanov et al., 2009)'
_computing_structure_refinement 'SHELXL 2018/3 (Sheldrick, 2015)'
_computing_structure_solution 'SHELXT 2014/5 (Sheldrick, 2014)'
_diffrn_ambient_temperature 120.00
_diffrn_detector 'Bruker PHOTON III MM CPAD'
_diffrn_detector_area_resol_mean 7.4
_diffrn_detector_type 'CPA sensor'
_diffrn_measured_fraction_theta_full 0.986
_diffrn_measured_fraction_theta_max 0.990
_diffrn_measurement_device '3-circle diffractometer'
_diffrn_measurement_device_type 'Bruker D8 Venture'
_diffrn_measurement_method '\f and \w scans'
_diffrn_radiation_monochromator 'focusing mirrors'
_diffrn_radiation_probe x-ray
_diffrn_radiation_type 'Mo K\a'
_diffrn_radiation_wavelength 0.71073
_diffrn_reflns_av_R_equivalents 0.0255
_diffrn_reflns_av_unetI/netI 0.0288
_diffrn_reflns_Laue_measured_fraction_full 0.986
_diffrn_reflns_Laue_measured_fraction_max 0.990
_diffrn_reflns_limit_h_max 5
_diffrn_reflns_limit_h_min -5
_diffrn_reflns_limit_k_max 10
_diffrn_reflns_limit_k_min -10
_diffrn_reflns_limit_l_max 15
_diffrn_reflns_limit_l_min -15
_diffrn_reflns_number 5538
_diffrn_reflns_point_group_measured_fraction_full 0.986
_diffrn_reflns_point_group_measured_fraction_max 0.990
_diffrn_reflns_theta_full 25.242
_diffrn_reflns_theta_max 29.994
_diffrn_reflns_theta_min 3.503
_diffrn_source 'microfocus sealed X-ray tube'
_diffrn_source_current 1.4
_diffrn_source_power 0.07
_diffrn_source_type 'Incoatec I\mS 3.0 microsource'
_diffrn_source_voltage 50.0
_diffrn_standards_number 0
_exptl_absorpt_coefficient_mu 2.027
_exptl_absorpt_correction_T_max 1.0000
_exptl_absorpt_correction_T_min 0.7727
_exptl_absorpt_correction_type multi-scan
_exptl_absorpt_process_details
;
SADABS-2016/2 (Bruker,2016/2) was used for absorption correction.
wR2(int) was 0.0663 before and 0.0452 after correction.
The Ratio of minimum to maximum transmission is 0.7727.
The \l/2 correction factor is Not present.
;
_exptl_crystal_colour 'clear dark brown'
_exptl_crystal_colour_lustre clear
_exptl_crystal_colour_modifier dark
_exptl_crystal_colour_primary brown
_exptl_crystal_density_diffrn 1.783
_exptl_crystal_description plate
_exptl_crystal_F_000 175
_exptl_crystal_size_max 0.14
_exptl_crystal_size_mid 0.13
_exptl_crystal_size_min 0.02
_refine_diff_density_max 0.943
_refine_diff_density_min -0.439
_refine_diff_density_rms 0.077
_refine_ls_extinction_method none
_refine_ls_goodness_of_fit_ref 1.076
_refine_ls_hydrogen_treatment refall
_refine_ls_matrix_type full
_refine_ls_number_parameters 112
_refine_ls_number_reflns 1859
_refine_ls_number_restraints 0
_refine_ls_restrained_S_all 1.076
_refine_ls_R_factor_all 0.0332
_refine_ls_R_factor_gt 0.0295
_refine_ls_shift/su_max 0.000
_refine_ls_shift/su_mean 0.000
_refine_ls_structure_factor_coef Fsqd
_refine_ls_weighting_details 'w=1/[\s^2^(Fo^2^)+(0.0210P)^2^+0.4200P] where P=(Fo^2^+2Fc^2^)/3'
_refine_ls_weighting_scheme calc
_refine_ls_wR_factor_gt 0.0697
_refine_ls_wR_factor_ref 0.0712
_reflns_Friedel_coverage 0.000
_reflns_number_gt 1670
_reflns_number_total 1859
_reflns_threshold_expression 'I > 2\s(I)'
_cod_data_source_file d4sc06628f2.cif
_cod_data_source_block Cu_3Me_PT
_cod_depositor_comments
;
The following automatic conversions were performed:

data item '_diffrn_radiation_probe' value 'X-ray' was changed to
'x-ray' in accordance with the
/home/data/users/saulius/crontab/automatic-downloads/rss-feeds/RSC/lib/dictionaries/cif_core.dic
dictionary named 'cif_core.dic' version 2.4.2 last updated on
2011-04-26.

Automatic conversion script
Id: cif_fix_values 8170 2020-07-09 18:12:32Z antanas 

 Adding full bibliography for 1575988--1575993.cif.
;
_cod_database_code 1575992
_shelx_shelxl_version_number 2017/1
_shelx_space_group_comment
;
The symmetry employed for this shelxl refinement is uniquely defined
by the following loop, which should always be used as a source of
symmetry information in preference to the above space-group names.
They are only intended as comments.
;
_shelx_estimated_absorpt_t_max 0.961
_shelx_estimated_absorpt_t_min 0.764
_computing_bruker_data_scaling 'SADABS V2012/1 (Bruker AXS Inc.)'
_olex2_refinement_description
;
;
_olex2_submission_special_instructions 'No special instructions were received'

loop_
_space_group_symop_operation_xyz
'x, y, z'
'-x, -y, -z'

loop_
_atom_site_label
_atom_site_type_symbol
_atom_site_fract_x
_atom_site_fract_y
_atom_site_fract_z
_atom_site_U_iso_or_equiv
_atom_site_adp_type
_atom_site_occupancy
_atom_site_site_symmetry_order
_atom_site_calc_flag
_atom_site_refinement_flags_posn
_atom_site_refinement_flags_adp
_atom_site_refinement_flags_occupancy
_atom_site_disorder_assembly
_atom_site_disorder_group
Cu1 Cu 0.000000 1.000000 0.500000 0.01291(10) Uani 1 2 d S . P . .
S1 S 0.24744(12) 1.00856(6) 0.67852(4) 0.01613(11) Uani 1 1 d . . . . .
O1 O 0.0912(4) 0.73982(18) 0.53330(12) 0.0167(3) Uani 1 1 d . . . . .
N1 N 0.2684(4) 0.6703(2) 0.63218(14) 0.0141(3) Uani 1 1 d . . . . .
C1 C 0.3565(4) 0.7789(2) 0.71111(16) 0.0136(3) Uani 1 1 d . . . . .
C2 C 0.5354(5) 0.6971(3) 0.81778(17) 0.0150(3) Uani 1 1 d . . . . .
C3 C 0.6264(5) 0.5128(3) 0.83359(18) 0.0175(4) Uani 1 1 d . . . . .
C4 C 0.5382(5) 0.4066(3) 0.74759(18) 0.0169(3) Uani 1 1 d . . . . .
C5 C 0.3541(5) 0.4888(2) 0.64832(17) 0.0155(3) Uani 1 1 d . . . . .
C6 C 0.6172(5) 0.8123(3) 0.91040(18) 0.0184(4) Uani 1 1 d . . . . .
H3 H 0.748(7) 0.461(4) 0.905(3) 0.028(7) Uiso 1 1 d . . . . .
H4 H 0.593(6) 0.290(3) 0.756(2) 0.018(6) Uiso 1 1 d . . . . .
H5 H 0.276(6) 0.429(3) 0.590(2) 0.020(6) Uiso 1 1 d . . . . .
H6A H 0.740(7) 0.909(4) 0.871(3) 0.032(7) Uiso 1 1 d . . . . .
H6B H 0.415(8) 0.877(4) 0.945(3) 0.033(8) Uiso 1 1 d . . . . .
H6C H 0.732(7) 0.749(4) 0.975(3) 0.032(7) Uiso 1 1 d . . . . .

loop_
_atom_site_aniso_label
_atom_site_aniso_U_11
_atom_site_aniso_U_22
_atom_site_aniso_U_33
_atom_site_aniso_U_23
_atom_site_aniso_U_13
_atom_site_aniso_U_12
Cu1 0.01572(16) 0.00945(15) 0.01324(15) 0.00063(11) -0.00328(11) -0.00157(11)
S1 0.0205(2) 0.0109(2) 0.0174(2) -0.00177(16) -0.00432(18) -0.00261(17)
O1 0.0234(7) 0.0106(6) 0.0170(6) -0.0035(5) -0.0018(5) -0.0037(5)
N1 0.0159(7) 0.0121(7) 0.0140(7) -0.0009(5) -0.0001(6) -0.0019(5)
C1 0.0128(7) 0.0149(8) 0.0127(7) -0.0010(6) 0.0000(6) -0.0019(6)
C2 0.0140(8) 0.0173(9) 0.0139(8) -0.0012(6) -0.0013(6) -0.0036(6)
C3 0.0165(8) 0.0173(9) 0.0176(9) 0.0012(7) -0.0020(7) -0.0012(7)
C4 0.0192(8) 0.0106(8) 0.0195(9) 0.0004(6) -0.0007(7) 0.0000(6)
C5 0.0192(8) 0.0113(8) 0.0163(8) -0.0025(6) -0.0001(7) -0.0023(6)
C6 0.0209(9) 0.0208(9) 0.0153(8) -0.0041(7) -0.0040(7) -0.0054(7)

loop_
_atom_type_symbol
_atom_type_description
_atom_type_scat_dispersion_real
_atom_type_scat_dispersion_imag
_atom_type_scat_source
C C 0.0033 0.0016 'International Tables Vol C Tables 4.2.6.8 and 6.1.1.4'
H H 0.0000 0.0000 'International Tables Vol C Tables 4.2.6.8 and 6.1.1.4'
N N 0.0061 0.0033 'International Tables Vol C Tables 4.2.6.8 and 6.1.1.4'
O O 0.0106 0.0060 'International Tables Vol C Tables 4.2.6.8 and 6.1.1.4'
S S 0.1246 0.1234 'International Tables Vol C Tables 4.2.6.8 and 6.1.1.4'
Cu Cu 0.3201 1.2651 'International Tables Vol C Tables 4.2.6.8 and 6.1.1.4'

loop_
_geom_angle_atom_site_label_1
_geom_angle_atom_site_label_2
_geom_angle_atom_site_label_3
_geom_angle
_geom_angle_site_symmetry_1
_geom_angle_site_symmetry_3
_geom_angle_publ_flag
S1 Cu1 S1 180.0 2_576 . ?
O1 Cu1 S1 87.27(4) 2_576 2_576 ?
O1 Cu1 S1 92.73(4) 2_576 . ?
O1 Cu1 S1 87.27(4) . . ?
O1 Cu1 S1 92.73(4) . 2_576 ?
O1 Cu1 O1 180.00(8) 2_576 . ?
C1 S1 Cu1 95.62(6) . . ?
N1 O1 Cu1 117.26(11) . . ?
O1 N1 C1 120.42(15) . . ?
O1 N1 C5 116.44(15) . . ?
C5 N1 C1 123.15(16) . . ?
N1 C1 S1 119.22(13) . . ?
N1 C1 C2 118.07(17) . . ?
C2 C1 S1 122.71(14) . . ?
C1 C2 C6 119.35(17) . . ?
C3 C2 C1 118.82(17) . . ?
C3 C2 C6 121.83(17) . . ?
C2 C3 C4 120.98(17) . . ?
C2 C3 H3 117.2(17) . . ?
C4 C3 H3 121.8(17) . . ?
C3 C4 H4 122.3(17) . . ?
C5 C4 C3 118.79(18) . . ?
C5 C4 H4 118.9(17) . . ?
N1 C5 C4 120.11(17) . . ?
N1 C5 H5 115.5(16) . . ?
C4 C5 H5 124.4(16) . . ?
C2 C6 H6A 111.5(17) . . ?
C2 C6 H6B 111.4(18) . . ?
C2 C6 H6C 113.5(19) . . ?
H6A C6 H6B 103(2) . . ?
H6A C6 H6C 111(2) . . ?
H6B C6 H6C 106(2) . . ?

loop_
_geom_bond_atom_site_label_1
_geom_bond_atom_site_label_2
_geom_bond_distance
_geom_bond_site_symmetry_2
_geom_bond_publ_flag
Cu1 S1 2.2395(5) 2_576 ?
Cu1 S1 2.2395(5) . ?
Cu1 O1 1.9393(13) 2_576 ?
Cu1 O1 1.9394(13) . ?
S1 C1 1.7217(19) . ?
O1 N1 1.325(2) . ?
N1 C1 1.358(2) . ?
N1 C5 1.355(2) . ?
C1 C2 1.417(2) . ?
C2 C3 1.377(3) . ?
C2 C6 1.495(3) . ?
C3 C4 1.402(3) . ?
C3 H3 0.95(3) . ?
C4 C5 1.365(3) . ?
C4 H4 0.87(3) . ?
C5 H5 0.92(3) . ?
C6 H6A 0.98(3) . ?
C6 H6B 0.95(3) . ?
C6 H6C 0.90(3) . ?

loop_
_geom_torsion_atom_site_label_1
_geom_torsion_atom_site_label_2
_geom_torsion_atom_site_label_3
_geom_torsion_atom_site_label_4
_geom_torsion
_geom_torsion_site_symmetry_1
_geom_torsion_site_symmetry_2
_geom_torsion_site_symmetry_3
_geom_torsion_site_symmetry_4
_geom_torsion_publ_flag
Cu1 S1 C1 N1 -1.28(15) . . . . ?
Cu1 S1 C1 C2 178.83(15) . . . . ?
Cu1 O1 N1 C1 5.1(2) . . . . ?
Cu1 O1 N1 C5 -174.69(12) . . . . ?
S1 C1 C2 C3 -176.97(14) . . . . ?
S1 C1 C2 C6 3.6(2) . . . . ?
O1 N1 C1 S1 -2.1(2) . . . . ?
O1 N1 C1 C2 177.79(16) . . . . ?
O1 N1 C5 C4 179.66(17) . . . . ?
N1 C1 C2 C3 3.1(3) . . . . ?
N1 C1 C2 C6 -176.29(16) . . . . ?
C1 N1 C5 C4 -0.1(3) . . . . ?
C1 C2 C3 C4 -1.4(3) . . . . ?
C2 C3 C4 C5 -1.2(3) . . . . ?
C3 C4 C5 N1 1.9(3) . . . . ?
C5 N1 C1 S1 177.62(14) . . . . ?
C5 N1 C1 C2 -2.5(3) . . . . ?
C6 C2 C3 C4 178.03(18) . . . . ?
